data_7234806
loop_
_publ_author_name
'Zhu, Li-Na'
'Deng, Zhaopeng'
'Huo, Li-Hua'
'Gao, Shan'

_publ_section_title
;
 A series of helical coordination polymers based on two racemic
 bis(pyridylmethylene) propane-1,2-diamine ligands: Relationship of
 conformations, structures and properties
;
_journal_name_full CrystEngComm
_journal_paper_doi 10.1039/C9CE01210A
_journal_year 2019
_chemical_formula_moiety 'C15 H22 Cd N5 O4, N O3'
_chemical_formula_sum 'C15 H22 Cd N6 O7'
_chemical_formula_weight 510.78
_space_group_crystal_system monoclinic
_space_group_IT_number 14
_space_group_name_Hall '-P 2ybc'
_space_group_name_H-M_alt 'P 1 21/c 1'
_symmetry_space_group_name_Hall '-P 2ybc'
_symmetry_space_group_name_H-M 'P 1 21/c 1'
_atom_sites_solution_hydrogens mixed
_audit_creation_method SHELXL-2018/3
_audit_update_record
;
2019-07-01 deposited with the CCDC.    2019-10-28 downloaded from the CCDC.
;
_cell_angle_alpha 90
_cell_angle_beta 103.764(9)
_cell_angle_gamma 90
_cell_formula_units_Z 4
_cell_length_a 10.1912(12)
_cell_length_b 11.3272(5)
_cell_length_c 18.4750(10)
_cell_measurement_reflns_used 1559
_cell_measurement_temperature 295(2)
_cell_measurement_theta_max 27.5580
_cell_measurement_theta_min 3.2252
_cell_volume 2071.5(3)
_computing_cell_refinement
;
CrysAlis Pro (Agilent, 2013)
;
_computing_data_collection
;
CrysAlis Pro (Agilent, 2013)
;
_computing_data_reduction
;
CrysAlis Pro (Agilent, 2013)
;
_computing_molecular_graphics '(K. Brandenburg, Diamond 3.1, 2009)'
_computing_publication_material '(K. Brandenburg, Diamond 3.1, 2009)'
_computing_structure_refinement 'SHELXL-2018/3 (Sheldrick, 2018)'
_diffrn_ambient_temperature 295(2)
_diffrn_detector_area_resol_mean 16.1954
_diffrn_measured_fraction_theta_full 0.996
_diffrn_measured_fraction_theta_max 0.996
_diffrn_measurement_device_type 'Xcalibur, Eos'
_diffrn_measurement_method '\w scans'
_diffrn_radiation_type MoK\a
_diffrn_radiation_wavelength 0.71073
_diffrn_reflns_av_R_equivalents 0.0360
_diffrn_reflns_av_unetI/netI 0.0608
_diffrn_reflns_Laue_measured_fraction_full 0.996
_diffrn_reflns_Laue_measured_fraction_max 0.996
_diffrn_reflns_limit_h_max 12
_diffrn_reflns_limit_h_min -6
_diffrn_reflns_limit_k_max 13
_diffrn_reflns_limit_k_min -12
_diffrn_reflns_limit_l_max 21
_diffrn_reflns_limit_l_min -21
_diffrn_reflns_number 6231
_diffrn_reflns_point_group_measured_fraction_full 0.996
_diffrn_reflns_point_group_measured_fraction_max 0.996
_diffrn_reflns_theta_full 25.007
_diffrn_reflns_theta_max 25.007
_diffrn_reflns_theta_min 3.225
_diffrn_source 'Enhance (Mo) X-ray Source'
_exptl_absorpt_coefficient_mu 1.103
_exptl_absorpt_correction_T_max 1.00000
_exptl_absorpt_correction_T_min 0.81601
_exptl_absorpt_correction_type multi-scan
_exptl_absorpt_process_details
; 
CrysAlis Pro (Agilent, 2013)
Empirical absorption correction using spherical harmonics,
 implemented in SCALE3 ABSPACK scaling algorithm. 
;
_exptl_crystal_colour colorless
_exptl_crystal_density_diffrn 1.638
_exptl_crystal_description block
_exptl_crystal_F_000 1032
_exptl_crystal_size_max 0.190
_exptl_crystal_size_mid 0.160
_exptl_crystal_size_min 0.140
_refine_diff_density_max 0.846
_refine_diff_density_min -0.855
_refine_diff_density_rms 0.110
_refine_ls_extinction_method none
_refine_ls_goodness_of_fit_ref 1.022
_refine_ls_hydrogen_treatment mixed
_refine_ls_matrix_type full
_refine_ls_number_parameters 266
_refine_ls_number_reflns 3635
_refine_ls_number_restraints 21
_refine_ls_restrained_S_all 1.022
_refine_ls_R_factor_all 0.0898
_refine_ls_R_factor_gt 0.0608
_refine_ls_shift/su_max 0.001
_refine_ls_shift/su_mean 0.000
_refine_ls_structure_factor_coef Fsqd
_refine_ls_weighting_details 'w=1/[\s^2^(Fo^2^)+(0.0993P)^2^] where P=(Fo^2^+2Fc^2^)/3'
_refine_ls_weighting_scheme calc
_refine_ls_wR_factor_gt 0.1584
_refine_ls_wR_factor_ref 0.1766
_reflns_Friedel_coverage 0.000
_reflns_number_gt 2538
_reflns_number_total 3635
_reflns_threshold_expression 'I > 2\s(I)'
_cod_data_source_file c9ce01210a2.cif
_cod_data_source_block d5609
_cod_database_code 7234806
_shelx_shelxl_version_number 2018/3
_shelx_space_group_comment
;
The symmetry employed for this shelxl refinement is uniquely defined
by the following loop, which should always be used as a source of
symmetry information in preference to the above space-group names.
They are only intended as comments.
;
_shelx_estimated_absorpt_t_min 0.818
_shelx_estimated_absorpt_t_max 0.861

loop_
_space_group_symop_operation_xyz
'x, y, z'
'-x, y+1/2, -z+1/2'
'-x, -y, -z'
'x, -y-1/2, z-1/2'

loop_
_atom_site_label
_atom_site_type_symbol
_atom_site_fract_x
_atom_site_fract_y
_atom_site_fract_z
_atom_site_U_iso_or_equiv
_atom_site_adp_type
_atom_site_occupancy
_atom_site_site_symmetry_order
_atom_site_calc_flag
_atom_site_refinement_flags_posn
_atom_site_refinement_flags_adp
_atom_site_refinement_flags_occupancy
_atom_site_disorder_assembly
_atom_site_disorder_group
Cd1 Cd 0.60677(5) 0.53931(4) 0.70807(3) 0.0564(3) Uani 1 1 d . . . . .
O1 O 0.4536(6) 0.3774(4) 0.6602(3) 0.0761(15) Uani 1 1 d . . . . .
O1W O 0.7304(6) 0.6879(5) 0.7882(3) 0.0727(14) Uani 1 1 d D . . . .
H1W1 H 0.814(2) 0.692(9) 0.791(4) 0.109 Uiso 1 1 d D U . . .
H1W2 H 0.717(7) 0.672(8) 0.831(2) 0.109 Uiso 1 1 d D U . . .
O2 O 0.4674(8) 0.4178(6) 0.5507(3) 0.105(2) Uani 1 1 d . . . . .
O3 O 0.3553(10) 0.2689(7) 0.5711(4) 0.138(3) Uani 1 1 d . . . . .
O4 O 1.1771(10) 0.5396(8) 0.8730(6) 0.076(4) Uiso 0.539(13) 1 d D . P A 1
O4' O 1.092(4) 0.464(3) 0.8895(16) 0.33(2) Uiso 0.461(13) 1 d D . P A 2
O5 O 1.0617(18) 0.4693(15) 0.7726(7) 0.166(8) Uiso 0.539(13) 1 d D . P A 1
O5' O 0.972(3) 0.558(2) 0.7995(10) 0.163(10) Uiso 0.461(13) 1 d D . P A 2
O6 O 0.9745(16) 0.593(2) 0.8330(15) 0.228(14) Uiso 0.539(13) 1 d D . P A 1
O6' O 0.998(3) 0.621(2) 0.9104(12) 0.210(12) Uiso 0.461(13) 1 d D . P A 2
N1 N 0.5999(6) 0.1308(4) 0.8054(3) 0.0563(14) Uani 1 1 d . . . . .
N2 N 0.7829(7) 0.4253(5) 0.6821(4) 0.0687(17) Uani 1 1 d . . . . .
H2N H 0.853386 0.441413 0.716680 0.103 Uiso 1 1 d R U . . .
N3 N 0.6779(6) 0.6530(4) 0.6146(3) 0.0563(14) Uani 1 1 d . . . . .
H3N H 0.623709 0.636344 0.572553 0.085 Uiso 1 1 d R U . . .
N4 N 0.4218(7) 0.9586(4) 0.6765(3) 0.0594(15) Uani 1 1 d . . . . .
N5 N 0.4235(8) 0.3545(5) 0.5931(3) 0.074(2) Uani 1 1 d . . . . .
N6 N 1.0670(12) 0.5259(13) 0.8292(8) 0.103(5) Uiso 0.539(13) 1 d D . P A 1
N6' N 1.033(2) 0.5558(17) 0.8657(11) 0.113(7) Uiso 0.461(13) 1 d D . P A 2
C1 C 0.6322(8) 0.1796(5) 0.7458(4) 0.0601(18) Uani 1 1 d . . . . .
H1 H 0.572596 0.169572 0.699510 0.072 Uiso 1 1 calc R U . . .
C2 C 0.7486(8) 0.2438(6) 0.7489(5) 0.065(2) Uani 1 1 d . . . . .
C3 C 0.8401(9) 0.2524(7) 0.8166(6) 0.084(3) Uani 1 1 d . . . . .
H3A H 0.921210 0.292636 0.821071 0.101 Uiso 1 1 calc R U . . .
C4 C 0.8092(10) 0.2011(8) 0.8764(6) 0.101(3) Uani 1 1 d . . . . .
H4 H 0.870418 0.205641 0.922521 0.121 Uiso 1 1 calc R U . . .
C5 C 0.6860(9) 0.1409(6) 0.8702(5) 0.071(2) Uani 1 1 d . . . . .
H5 H 0.665707 0.108078 0.912387 0.086 Uiso 1 1 calc R U . . .
C6 C 0.7740(10) 0.2962(6) 0.6789(5) 0.087(3) Uani 1 1 d . . . . .
H6A H 0.857641 0.264470 0.670680 0.104 Uiso 1 1 calc R U . . .
H6B H 0.701480 0.273234 0.637022 0.104 Uiso 1 1 calc R U . . .
C7 C 0.8107(10) 0.4730(6) 0.6108(5) 0.077(2) Uani 1 1 d . . . . .
H7 H 0.739796 0.446028 0.568372 0.092 Uiso 1 1 calc R U . . .
C8 C 0.8117(8) 0.6039(6) 0.6126(4) 0.070(2) Uani 1 1 d . . . . .
H8A H 0.878255 0.630475 0.656253 0.084 Uiso 1 1 calc R U . . .
H8B H 0.837989 0.633551 0.568878 0.084 Uiso 1 1 calc R U . . .
C9 C 0.9508(15) 0.4294(10) 0.6009(9) 0.160(6) Uani 1 1 d . . . . .
H9A H 1.020600 0.455631 0.642388 0.240 Uiso 1 1 calc R U . . .
H9B H 0.966817 0.461121 0.555589 0.240 Uiso 1 1 calc R U . . .
H9C H 0.951158 0.344760 0.598702 0.240 Uiso 1 1 calc R U . . .
C10 C 0.6893(8) 0.7823(5) 0.6190(4) 0.0625(19) Uani 1 1 d . . . . .
H10A H 0.729626 0.809279 0.579396 0.075 Uiso 1 1 calc R U . . .
H10B H 0.750807 0.802827 0.665941 0.075 Uiso 1 1 calc R U . . .
C11 C 0.5342(8) 0.8974(5) 0.6764(4) 0.0515(16) Uani 1 1 d . . . . .
H11 H 0.597790 0.887782 0.721292 0.062 Uiso 1 1 calc R U . . .
C12 C 0.5607(7) 0.8482(5) 0.6134(4) 0.0527(16) Uani 1 1 d . . . . .
C13 C 0.4665(10) 0.8659(7) 0.5474(4) 0.076(2) Uani 1 1 d . . . . .
H13 H 0.481610 0.835735 0.503263 0.091 Uiso 1 1 calc R U . . .
C14 C 0.3495(10) 0.9282(7) 0.5463(5) 0.081(2) Uani 1 1 d . . . . .
H14 H 0.284795 0.940079 0.502036 0.097 Uiso 1 1 calc R U . . .
C15 C 0.3322(9) 0.9710(7) 0.6109(4) 0.072(2) Uani 1 1 d . . . . .
H15 H 0.252805 1.011940 0.610248 0.087 Uiso 1 1 calc R U . . .

loop_
_atom_site_aniso_label
_atom_site_aniso_U_11
_atom_site_aniso_U_22
_atom_site_aniso_U_33
_atom_site_aniso_U_23
_atom_site_aniso_U_13
_atom_site_aniso_U_12
Cd1 0.0760(4) 0.0468(3) 0.0548(4) -0.0033(2) 0.0324(3) -0.0021(2)
O1 0.123(5) 0.064(3) 0.044(3) -0.010(3) 0.025(3) -0.009(3)
O1W 0.090(4) 0.070(3) 0.061(3) -0.007(3) 0.023(3) -0.011(3)
O2 0.147(6) 0.105(4) 0.070(4) 0.003(3) 0.037(4) -0.053(4)
O3 0.217(9) 0.117(5) 0.096(5) -0.047(4) 0.068(5) -0.101(6)
N1 0.073(4) 0.044(3) 0.053(3) 0.003(3) 0.018(3) 0.009(3)
N2 0.083(4) 0.051(3) 0.081(4) 0.002(3) 0.037(4) 0.002(3)
N3 0.069(4) 0.054(3) 0.052(3) -0.005(3) 0.026(3) -0.007(3)
N4 0.083(4) 0.052(3) 0.046(3) 0.000(3) 0.020(3) -0.006(3)
N5 0.132(6) 0.053(3) 0.042(4) -0.005(3) 0.032(4) -0.031(4)
C1 0.080(5) 0.038(3) 0.068(5) 0.004(3) 0.030(4) 0.003(3)
C2 0.070(5) 0.042(3) 0.096(6) 0.006(4) 0.044(5) 0.014(3)
C3 0.061(5) 0.068(5) 0.122(8) 0.025(6) 0.018(6) 0.009(4)
C4 0.087(7) 0.088(6) 0.105(8) 0.027(6) -0.023(6) 0.013(5)
C5 0.086(6) 0.056(4) 0.071(5) 0.007(4) 0.019(5) 0.010(4)
C6 0.116(7) 0.053(4) 0.116(7) 0.004(5) 0.076(6) 0.000(4)
C7 0.105(6) 0.060(4) 0.086(6) -0.003(4) 0.062(5) -0.006(4)
C8 0.078(5) 0.066(4) 0.075(5) 0.004(4) 0.037(4) -0.005(4)
C9 0.184(14) 0.097(8) 0.250(17) 0.002(9) 0.152(14) -0.012(8)
C10 0.085(5) 0.050(4) 0.063(4) -0.009(3) 0.038(4) -0.016(4)
C11 0.074(5) 0.040(3) 0.042(4) 0.002(3) 0.015(3) -0.001(3)
C12 0.073(5) 0.046(3) 0.043(4) -0.004(3) 0.021(3) -0.007(3)
C13 0.111(7) 0.079(5) 0.037(4) -0.011(4) 0.015(4) -0.016(5)
C14 0.096(7) 0.085(6) 0.052(5) -0.011(4) 0.000(4) 0.008(5)
C15 0.080(6) 0.072(5) 0.059(5) 0.000(4) 0.007(4) 0.003(4)

loop_
_atom_type_symbol
_atom_type_description
_atom_type_scat_dispersion_real
_atom_type_scat_dispersion_imag
_atom_type_scat_source
C C 0.0033 0.0016 'International Tables Vol C Tables 4.2.6.8 and 6.1.1.4'
H H 0.0000 0.0000 'International Tables Vol C Tables 4.2.6.8 and 6.1.1.4'
Cd Cd -0.8075 1.2024 'International Tables Vol C Tables 4.2.6.8 and 6.1.1.4'
N N 0.0061 0.0033 'International Tables Vol C Tables 4.2.6.8 and 6.1.1.4'
O O 0.0106 0.0060 'International Tables Vol C Tables 4.2.6.8 and 6.1.1.4'

loop_
_geom_angle_atom_site_label_1
_geom_angle_atom_site_label_2
_geom_angle_atom_site_label_3
_geom_angle
_geom_angle_site_symmetry_1
_geom_angle_site_symmetry_3
N1 Cd1 N2 161.1(2) 2_656 .
N1 Cd1 O1W 94.79(19) 2_656 .
N2 Cd1 O1W 101.4(2) . .
N1 Cd1 N4 88.1(2) 2_656 2_646
N2 Cd1 N4 103.4(2) . 2_646
O1W Cd1 N4 82.84(19) . 2_646
N1 Cd1 N3 96.06(19) 2_656 .
N2 Cd1 N3 76.80(19) . .
O1W Cd1 N3 82.15(18) . .
N4 Cd1 N3 164.7(2) 2_646 .
N1 Cd1 O1 79.00(19) 2_656 .
N2 Cd1 O1 88.1(2) . .
O1W Cd1 O1 162.26(17) . .
N4 Cd1 O1 80.38(18) 2_646 .
N3 Cd1 O1 114.84(17) . .
N5 O1 Cd1 120.6(4) . .
Cd1 O1W H1W1 117(7) . .
Cd1 O1W H1W2 104(6) . .
H1W1 O1W H1W2 110.6(19) . .
C5 N1 C1 118.2(7) . .
C5 N1 Cd1 122.2(5) . 2_646
C1 N1 Cd1 119.5(5) . 2_646
C6 N2 C7 110.2(6) . .
C6 N2 Cd1 120.9(5) . .
C7 N2 Cd1 107.0(4) . .
C6 N2 H2N 105.9 . .
C7 N2 H2N 106.0 . .
Cd1 N2 H2N 105.9 . .
C10 N3 C8 108.4(5) . .
C10 N3 Cd1 121.8(4) . .
C8 N3 Cd1 104.7(4) . .
C10 N3 H3N 107.0 . .
C8 N3 H3N 107.1 . .
Cd1 N3 H3N 107.0 . .
C15 N4 C11 116.8(6) . .
C15 N4 Cd1 124.3(5) . 2_656
C11 N4 Cd1 118.9(5) . 2_656
O3 N5 O2 121.7(6) . .
O3 N5 O1 119.6(6) . .
O2 N5 O1 118.7(6) . .
O5 N6 O4 118.7(8) . .
O5 N6 O6 119.9(8) . .
O4 N6 O6 118.5(8) . .
O6' N6' O4' 117.8(11) . .
O6' N6' O5' 119.7(11) . .
O4' N6' O5' 117.5(11) . .
N1 C1 C2 123.9(8) . .
N1 C1 H1 118.0 . .
C2 C1 H1 118.0 . .
C3 C2 C1 117.8(7) . .
C3 C2 C6 122.5(8) . .
C1 C2 C6 119.7(8) . .
C4 C3 C2 118.3(8) . .
C4 C3 H3A 120.8 . .
C2 C3 H3A 120.8 . .
C3 C4 C5 121.2(9) . .
C3 C4 H4 119.4 . .
C5 C4 H4 119.4 . .
N1 C5 C4 120.4(8) . .
N1 C5 H5 119.8 . .
C4 C5 H5 119.8 . .
N2 C6 C2 112.5(6) . .
N2 C6 H6A 109.1 . .
C2 C6 H6A 109.1 . .
N2 C6 H6B 109.1 . .
C2 C6 H6B 109.1 . .
H6A C6 H6B 107.8 . .
C8 C7 N2 109.8(6) . .
C8 C7 C9 108.5(7) . .
N2 C7 C9 110.8(8) . .
C8 C7 H7 109.2 . .
N2 C7 H7 109.2 . .
C9 C7 H7 109.2 . .
N3 C8 C7 112.0(6) . .
N3 C8 H8A 109.2 . .
C7 C8 H8A 109.2 . .
N3 C8 H8B 109.2 . .
C7 C8 H8B 109.2 . .
H8A C8 H8B 107.9 . .
C7 C9 H9A 109.5 . .
C7 C9 H9B 109.5 . .
H9A C9 H9B 109.5 . .
C7 C9 H9C 109.5 . .
H9A C9 H9C 109.5 . .
H9B C9 H9C 109.5 . .
N3 C10 C12 116.0(6) . .
N3 C10 H10A 108.3 . .
C12 C10 H10A 108.3 . .
N3 C10 H10B 108.3 . .
C12 C10 H10B 108.3 . .
H10A C10 H10B 107.4 . .
N4 C11 C12 123.5(7) . .
N4 C11 H11 118.2 . .
C12 C11 H11 118.2 . .
C11 C12 C13 117.1(7) . .
C11 C12 C10 119.4(6) . .
C13 C12 C10 123.5(6) . .
C12 C13 C14 120.4(7) . .
C12 C13 H13 119.8 . .
C14 C13 H13 119.8 . .
C15 C14 C13 117.9(8) . .
C15 C14 H14 121.0 . .
C13 C14 H14 121.0 . .
C14 C15 N4 124.3(8) . .
C14 C15 H15 117.9 . .
N4 C15 H15 117.9 . .

loop_
_geom_bond_atom_site_label_1
_geom_bond_atom_site_label_2
_geom_bond_distance
_geom_bond_site_symmetry_2
Cd1 N1 2.307(6) 2_656
Cd1 N2 2.352(6) .
Cd1 O1W 2.393(5) .
Cd1 N4 2.400(5) 2_646
Cd1 N3 2.401(5) .
Cd1 O1 2.434(5) .
O1 N5 1.233(7) .
O1W H1W1 0.847(10) .
O1W H1W2 0.847(10) .
O2 N5 1.223(7) .
O3 N5 1.205(8) .
O4 N6 1.227(6) .
O4' N6' 1.233(9) .
O5 N6 1.217(6) .
O5' N6' 1.233(9) .
O6 N6 1.229(6) .
O6' N6' 1.224(9) .
N1 C5 1.310(9) .
N1 C1 1.342(8) .
N2 C6 1.466(8) .
N2 C7 1.512(9) .
N2 H2N 0.8600 .
N3 C10 1.471(8) .
N3 C8 1.480(9) .
N3 H3N 0.8600 .
N4 C15 1.340(10) .
N4 C11 1.340(9) .
C1 C2 1.381(10) .
C1 H1 0.9300 .
C2 C3 1.374(12) .
C2 C6 1.499(10) .
C3 C4 1.350(12) .
C3 H3A 0.9300 .
C4 C5 1.410(13) .
C4 H4 0.9300 .
C5 H5 0.9300 .
C6 H6A 0.9700 .
C6 H6B 0.9700 .
C7 C8 1.483(10) .
C7 C9 1.561(15) .
C7 H7 0.9800 .
C8 H8A 0.9700 .
C8 H8B 0.9700 .
C9 H9A 0.9600 .
C9 H9B 0.9600 .
C9 H9C 0.9600 .
C10 C12 1.489(10) .
C10 H10A 0.9700 .
C10 H10B 0.9700 .
C11 C12 1.374(8) .
C11 H11 0.9300 .
C12 C13 1.375(10) .
C13 C14 1.382(12) .
C13 H13 0.9300 .
C14 C15 1.338(11) .
C14 H14 0.9300 .
C15 H15 0.9300 .

loop_
_geom_hbond_atom_site_label_D
_geom_hbond_atom_site_label_H
_geom_hbond_atom_site_label_A
_geom_hbond_distance_DH
_geom_hbond_distance_HA
_geom_hbond_distance_DA
_geom_hbond_angle_DHA
_geom_hbond_site_symmetry_A
_geom_hbond_publ_flag
O1W H1W1 O6 0.847(10) 1.98(6) 2.653(12) 136(8) . yes
O1W H1W2 O3 0.847(10) 2.38(6) 3.072(8) 139(8) 2_656 yes
N2 H2N O5 0.86 2.15 2.976(17) 160.4 . yes
N3 H3N O2 0.86 2.33 3.163(8) 164.2 3_666 yes

loop_
_geom_torsion_atom_site_label_1
_geom_torsion_atom_site_label_2
_geom_torsion_atom_site_label_3
_geom_torsion_atom_site_label_4
_geom_torsion
_geom_torsion_site_symmetry_1
Cd1 O1 N5 O3 174.7(7) .
Cd1 O1 N5 O2 -3.2(10) .
C5 N1 C1 C2 -2.6(9) .
Cd1 N1 C1 C2 175.0(5) 2_646
N1 C1 C2 C3 3.8(10) .
N1 C1 C2 C6 -179.1(6) .
C1 C2 C3 C4 -2.1(11) .
C6 C2 C3 C4 -179.2(7) .
C2 C3 C4 C5 -0.5(13) .
C1 N1 C5 C4 -0.2(10) .
Cd1 N1 C5 C4 -177.8(6) 2_646
C3 C4 C5 N1 1.8(13) .
C7 N2 C6 C2 179.1(7) .
Cd1 N2 C6 C2 -55.3(10) .
C3 C2 C6 N2 -64.5(10) .
C1 C2 C6 N2 118.4(8) .
C6 N2 C7 C8 176.7(8) .
Cd1 N2 C7 C8 43.6(8) .
C6 N2 C7 C9 -63.4(10) .
Cd1 N2 C7 C9 163.4(7) .
C10 N3 C8 C7 178.0(6) .
Cd1 N3 C8 C7 46.6(7) .
N2 C7 C8 N3 -64.2(9) .
C9 C7 C8 N3 174.5(8) .
C8 N3 C10 C12 173.7(6) .
Cd1 N3 C10 C12 -64.9(8) .
C15 N4 C11 C12 0.0(9) .
Cd1 N4 C11 C12 -179.7(5) 2_656
N4 C11 C12 C13 1.4(9) .
N4 C11 C12 C10 179.6(6) .
N3 C10 C12 C11 105.4(7) .
N3 C10 C12 C13 -76.5(9) .
C11 C12 C13 C14 -1.6(11) .
C10 C12 C13 C14 -179.8(7) .
C12 C13 C14 C15 0.6(12) .
C13 C14 C15 N4 0.9(13) .
C11 N4 C15 C14 -1.2(11) .
Cd1 N4 C15 C14 178.4(6) 2_656
